data_2219514
loop_
_publ_author_name
'He, Feigang'
'Xi, Yun'
'Li, Jun'
'Zhang, Fengxing'

_publ_section_title
;Bis[2-(1<i>H</i>-benzimidazol-2-yl)phenolato-\k^2^<i>N</i>^3^,<i>O</i>]cobalt(II)
 dimethylformamide disolvate
;
_journal_coeditor_code BV2101
_journal_issue 10
_journal_name_full 'Acta Crystallographica Section E'
_journal_page_first m1311
_journal_paper_doi 10.1107/S1600536808029620
_journal_volume 64
_journal_year 2008
_chemical_formula_iupac '[Co (C13 H9 N2 O)2], 2C3 H7 N O'
_chemical_formula_moiety 'C26 H18 Co N4 O2, 2(C3 H7 N O)'
_chemical_formula_sum 'C32 H32 Co N6 O4'
_chemical_formula_weight 623.57
_chemical_name_systematic
;
Bis[2-(1<i>H</i>-benzimidazol-2-yl)phenolato-
\k^2^<i>N</i>^3^,<i>O</i>]cobalt(II) dimethylformamide disolvate
;
_space_group_IT_number 60
_symmetry_cell_setting orthorhombic
_symmetry_space_group_name_Hall '-P 2n 2ab'
_symmetry_space_group_name_H-M 'P b c n'
_atom_sites_solution_hydrogens geom
_atom_sites_solution_primary direct
_atom_sites_solution_secondary difmap
_audit_creation_method SHELXL-97
_cell_angle_alpha 90.00
_cell_angle_beta 90.00
_cell_angle_gamma 90.00
_cell_formula_units_Z 4
_cell_length_a 15.440(2)
_cell_length_b 8.7022(12)
_cell_length_c 22.156(3)
_cell_measurement_reflns_used 4622
_cell_measurement_temperature 298(2)
_cell_measurement_theta_max 22.655
_cell_measurement_theta_min 3.002
_cell_volume 2976.9(7)
_computing_cell_refinement 'SAINT (Bruker, 2000)'
_computing_data_collection 'SMART (Bruker, 2000)'
_computing_data_reduction 'SAINT (Bruker, 2000)'
_computing_molecular_graphics 'SHELXTL (Sheldrick, 2008)'
_computing_publication_material 'SHELXTL (Sheldrick, 2008)'
_computing_structure_refinement 'SHELXL97 (Sheldrick, 2008)'
_computing_structure_solution 'SHELXS97 (Sheldrick, 2008)'
_diffrn_ambient_temperature 298(2)
_diffrn_measured_fraction_theta_full 0.984
_diffrn_measured_fraction_theta_max 0.984
_diffrn_measurement_device_type 'Bruker SMART CCD area-detector'
_diffrn_measurement_method \w
_diffrn_radiation_monochromator graphite
_diffrn_radiation_source 'fine-focus sealed tube'
_diffrn_radiation_type MoK\a
_diffrn_radiation_wavelength 0.71073
_diffrn_reflns_av_R_equivalents 0.0360
_diffrn_reflns_av_sigmaI/netI 0.0734
_diffrn_reflns_limit_h_max 18
_diffrn_reflns_limit_h_min -18
_diffrn_reflns_limit_k_max 9
_diffrn_reflns_limit_k_min -11
_diffrn_reflns_limit_l_max 13
_diffrn_reflns_limit_l_min -27
_diffrn_reflns_number 12837
_diffrn_reflns_theta_full 26.86
_diffrn_reflns_theta_max 26.86
_diffrn_reflns_theta_min 2.26
_diffrn_standards_decay_% 0
_diffrn_standards_interval_count 0
_diffrn_standards_interval_time 0
_diffrn_standards_number 0
_exptl_absorpt_coefficient_mu 0.624
_exptl_absorpt_correction_T_max 0.9460
_exptl_absorpt_correction_T_min 0.8158
_exptl_absorpt_correction_type multi-scan
_exptl_absorpt_process_details '(ABSCOR; Higashi, 1995)'
_exptl_crystal_colour pink
_exptl_crystal_density_diffrn 1.391
_exptl_crystal_density_method 'not measured'
_exptl_crystal_description flake
_exptl_crystal_F_000 1300
_exptl_crystal_size_max 0.34
_exptl_crystal_size_mid 0.28
_exptl_crystal_size_min 0.09
_refine_diff_density_max 0.238
_refine_diff_density_min -0.340
_refine_ls_extinction_method none
_refine_ls_goodness_of_fit_ref 1.034
_refine_ls_hydrogen_treatment constr
_refine_ls_matrix_type full
_refine_ls_number_parameters 197
_refine_ls_number_reflns 3157
_refine_ls_number_restraints 0
_refine_ls_restrained_S_all 1.034
_refine_ls_R_factor_all 0.0643
_refine_ls_R_factor_gt 0.0383
_refine_ls_shift/su_max 0.011
_refine_ls_shift/su_mean 0.003
_refine_ls_structure_factor_coef Fsqd
_refine_ls_weighting_details 'calc w=1/[\s^2^(Fo^2^)+0.8613P] where P=(Fo^2^+2Fc^2^)/3'
_refine_ls_weighting_scheme calc
_refine_ls_wR_factor_gt 0.0957
_refine_ls_wR_factor_ref 0.1074
_reflns_number_gt 2167
_reflns_number_total 3157
_reflns_threshold_expression I>2\s(I)
_cod_data_source_file bv2101.cif
_cod_data_source_block I
_cod_depositor_comments
;
The following automatic conversions were performed:
'_symmetry_cell_setting' value 'Orthorhombic' changed to 'orthorhombic'
according to '/home/saulius/struct/CIF-dictionaries/cif_core.dic'
dictionary named 'cif_core.dic' version 2.4.1 from 2010-06-29.

Automatic conversion script
Id: cif_fix_enum 1527 2010-12-29 10:47:43Z saulius 

The following automatic conversions were performed:

'_symmetry_cell_setting' value 'Orthorhombic' changed to
'orthorhombic' according to
/home/saulius/struct/CIF-dictionaries/cif_core.dic dictionary named
'cif_core.dic' version 2.4.1 from 2010-06-29.

Automatic conversion script
Id: cif_fix_values 1715 2011-07-08 13:25:40Z adriana 
;
_cod_original_cell_volume 2977.0(7)
_cod_database_code 2219514
_cod_database_fobs_code 2219514

loop_
_symmetry_equiv_pos_as_xyz
'x, y, z'
'-x+1/2, -y+1/2, z+1/2'
'-x, y, -z+1/2'
'x+1/2, -y+1/2, -z'
'-x, -y, -z'
'x-1/2, y-1/2, -z-1/2'
'x, -y, z-1/2'
'-x-1/2, y-1/2, z'

loop_
_atom_site_type_symbol
_atom_site_label
_atom_site_fract_x
_atom_site_fract_y
_atom_site_fract_z
_atom_site_U_iso_or_equiv
_atom_site_adp_type
_atom_site_calc_flag
_atom_site_refinement_flags
_atom_site_occupancy
Co Co1 0.5000 0.02008(5) 0.2500 0.03984(15) Uani d S 1
O O1 0.40147(10) -0.07066(19) 0.28840(6) 0.0548(4) Uani d . 1
O O2 0.48308(13) 0.3080(2) 0.53185(8) 0.0767(6) Uani d . 1
N N1 0.53688(11) 0.12752(19) 0.32438(7) 0.0382(4) Uani d . 1
N N2 0.53681(11) 0.2071(2) 0.41924(7) 0.0414(4) Uani d . 1
H H2A 0.5210 0.2194 0.4561 0.050 Uiso calc R 1
N N3 0.51069(13) 0.3913(2) 0.62601(8) 0.0522(5) Uani d . 1
C C1 0.60775(12) 0.2234(2) 0.33281(9) 0.0371(5) Uani d . 1
C C2 0.67200(14) 0.2690(2) 0.29255(10) 0.0473(5) Uani d . 1
H H2 0.6718 0.2360 0.2526 0.057 Uiso calc R 1
C C3 0.73595(15) 0.3649(3) 0.31418(11) 0.0548(6) Uani d . 1
H H3 0.7797 0.3977 0.2883 0.066 Uiso calc R 1
C C4 0.73617(16) 0.4136(3) 0.37414(11) 0.0588(7) Uani d . 1
H H4 0.7803 0.4781 0.3873 0.071 Uiso calc R 1
C C5 0.67330(16) 0.3694(3) 0.41443(10) 0.0542(6) Uani d . 1
H H5 0.6740 0.4019 0.4544 0.065 Uiso calc R 1
C C6 0.60842(13) 0.2734(2) 0.39230(9) 0.0396(5) Uani d . 1
C C7 0.49560(13) 0.1191(2) 0.37745(8) 0.0343(4) Uani d . 1
C C8 0.41866(13) 0.0275(2) 0.39038(9) 0.0374(5) Uani d . 1
C C9 0.38635(14) 0.0222(2) 0.44962(10) 0.0449(5) Uani d . 1
H H9 0.4138 0.0795 0.4794 0.054 Uiso calc R 1
C C10 0.31575(15) -0.0646(3) 0.46486(11) 0.0534(6) Uani d . 1
H H10 0.2960 -0.0666 0.5045 0.064 Uiso calc R 1
C C11 0.27404(15) -0.1491(3) 0.42092(11) 0.0568(6) Uani d . 1
H H11 0.2257 -0.2076 0.4310 0.068 Uiso calc R 1
C C12 0.30338(15) -0.1473(3) 0.36265(11) 0.0542(6) Uani d . 1
H H12 0.2741 -0.2045 0.3337 0.065 Uiso calc R 1
C C13 0.37675(13) -0.0612(3) 0.34506(9) 0.0424(5) Uani d . 1
C C14 0.52757(18) 0.3784(3) 0.56829(12) 0.0634(7) Uani d . 1
H H14 0.5772 0.4264 0.5539 0.076 Uiso calc R 1
C C15 0.5674(2) 0.4749(3) 0.66682(14) 0.0821(9) Uani d . 1
H H15A 0.5929 0.4045 0.6951 0.123 Uiso calc R 1
H H15B 0.5344 0.5508 0.6883 0.123 Uiso calc R 1
H H15C 0.6123 0.5245 0.6441 0.123 Uiso calc R 1
C C16 0.43673(18) 0.3165(3) 0.65240(12) 0.0732(8) Uani d . 1
H H16A 0.4056 0.2617 0.6217 0.110 Uiso calc R 1
H H16B 0.3995 0.3921 0.6703 0.110 Uiso calc R 1
H H16C 0.4557 0.2457 0.6829 0.110 Uiso calc R 1

loop_
_atom_site_aniso_label
_atom_site_aniso_U_11
_atom_site_aniso_U_22
_atom_site_aniso_U_33
_atom_site_aniso_U_12
_atom_site_aniso_U_13
_atom_site_aniso_U_23
Co1 0.0411(3) 0.0512(3) 0.0272(2) 0.000 -0.00169(17) 0.000
O1 0.0521(10) 0.0778(11) 0.0346(8) -0.0211(8) -0.0020(7) -0.0004(8)
O2 0.0896(14) 0.0933(14) 0.0471(11) 0.0015(11) 0.0029(10) -0.0212(10)
N1 0.0390(10) 0.0456(10) 0.0300(9) -0.0014(8) 0.0011(7) 0.0010(7)
N2 0.0454(10) 0.0508(11) 0.0279(9) -0.0063(8) 0.0026(7) -0.0028(8)
N3 0.0615(13) 0.0562(12) 0.0388(11) 0.0040(10) 0.0039(9) -0.0020(9)
C1 0.0357(11) 0.0411(11) 0.0346(10) 0.0010(9) -0.0002(9) 0.0021(9)
C2 0.0478(13) 0.0568(14) 0.0374(11) -0.0011(11) 0.0071(10) 0.0027(10)
C3 0.0463(14) 0.0619(15) 0.0561(15) -0.0103(11) 0.0105(11) 0.0023(12)
C4 0.0506(15) 0.0655(16) 0.0604(16) -0.0200(12) -0.0003(12) -0.0033(12)
C5 0.0577(15) 0.0608(15) 0.0440(13) -0.0130(12) -0.0006(11) -0.0083(11)
C6 0.0390(12) 0.0444(12) 0.0355(10) -0.0025(9) 0.0018(9) 0.0016(9)
C7 0.0379(11) 0.0382(11) 0.0269(10) 0.0034(9) -0.0016(9) 0.0019(8)
C8 0.0351(11) 0.0424(12) 0.0348(11) 0.0023(9) 0.0000(9) 0.0058(9)
C9 0.0490(14) 0.0492(13) 0.0366(12) 0.0030(10) 0.0051(10) -0.0004(10)
C10 0.0519(14) 0.0624(15) 0.0458(13) 0.0038(12) 0.0155(11) 0.0097(12)
C11 0.0433(14) 0.0650(16) 0.0620(17) -0.0087(12) 0.0073(12) 0.0149(13)
C12 0.0443(13) 0.0664(16) 0.0521(14) -0.0113(11) -0.0065(11) 0.0046(12)
C13 0.0358(12) 0.0517(13) 0.0395(12) -0.0022(10) -0.0032(9) 0.0091(10)
C14 0.0687(17) 0.0705(18) 0.0510(16) 0.0073(14) 0.0124(13) 0.0001(14)
C15 0.094(2) 0.083(2) 0.0694(19) 0.0018(17) -0.0113(17) -0.0150(16)
C16 0.077(2) 0.0775(19) 0.0646(17) 0.0041(15) 0.0186(15) 0.0129(15)

loop_
_atom_type_symbol
_atom_type_description
_atom_type_scat_dispersion_real
_atom_type_scat_dispersion_imag
_atom_type_scat_source
C C 0.0033 0.0016 'International Tables Vol C Tables 4.2.6.8 and 6.1.1.4'
H H 0.0000 0.0000 'International Tables Vol C Tables 4.2.6.8 and 6.1.1.4'
N N 0.0061 0.0033 'International Tables Vol C Tables 4.2.6.8 and 6.1.1.4'
O O 0.0106 0.0060 'International Tables Vol C Tables 4.2.6.8 and 6.1.1.4'
Co Co 0.3494 0.9721 'International Tables Vol C Tables 4.2.6.8 and 6.1.1.4'

loop_
_geom_angle_atom_site_label_1
_geom_angle_atom_site_label_2
_geom_angle_atom_site_label_3
_geom_angle_site_symmetry_1
_geom_angle_site_symmetry_3
_geom_angle
_geom_angle_publ_flag
O1 Co1 O1 . 3_655 131.26(11) no
O1 Co1 N1 . . 93.07(6) no
O1 Co1 N1 3_655 . 109.66(7) no
O1 Co1 N1 . 3_655 109.66(7) no
O1 Co1 N1 3_655 3_655 93.07(6) no
N1 Co1 N1 . 3_655 123.60(10) no
C13 O1 Co1 . . 129.02(13) no
C7 N1 C1 . . 106.85(16) no
C7 N1 Co1 . . 124.63(14) no
C1 N1 Co1 . . 128.51(13) no
C7 N2 C6 . . 108.38(16) no
C7 N2 H2A . . 125.8 no
C6 N2 H2A . . 125.8 no
C14 N3 C16 . . 121.1(2) no
C14 N3 C15 . . 122.0(2) no
C16 N3 C15 . . 116.8(2) no
C6 C1 N1 . . 108.77(17) no
C6 C1 C2 . . 120.93(19) no
N1 C1 C2 . . 130.30(19) no
C3 C2 C1 . . 117.4(2) no
C3 C2 H2 . . 121.3 no
C1 C2 H2 . . 121.3 no
C2 C3 C4 . . 121.1(2) no
C2 C3 H3 . . 119.4 no
C4 C3 H3 . . 119.4 no
C5 C4 C3 . . 122.2(2) no
C5 C4 H4 . . 118.9 no
C3 C4 H4 . . 118.9 no
C4 C5 C6 . . 116.6(2) no
C4 C5 H5 . . 121.7 no
C6 C5 H5 . . 121.7 no
N2 C6 C1 . . 105.86(17) no
N2 C6 C5 . . 132.3(2) no
C1 C6 C5 . . 121.82(19) no
N1 C7 N2 . . 110.13(17) no
N1 C7 C8 . . 126.16(18) no
N2 C7 C8 . . 123.70(17) no
C9 C8 C13 . . 118.69(19) no
C9 C8 C7 . . 119.39(19) no
C13 C8 C7 . . 121.88(18) no
C10 C9 C8 . . 122.1(2) no
C10 C9 H9 . . 118.9 no
C8 C9 H9 . . 118.9 no
C9 C10 C11 . . 119.5(2) no
C9 C10 H10 . . 120.3 no
C11 C10 H10 . . 120.3 no
C12 C11 C10 . . 120.3(2) no
C12 C11 H11 . . 119.8 no
C10 C11 H11 . . 119.8 no
C11 C12 C13 . . 122.1(2) no
C11 C12 H12 . . 118.9 no
C13 C12 H12 . . 118.9 no
O1 C13 C12 . . 117.6(2) no
O1 C13 C8 . . 125.17(19) no
C12 C13 C8 . . 117.24(19) no
O2 C14 N3 . . 125.1(3) no
O2 C14 H14 . . 117.5 no
N3 C14 H14 . . 117.5 no
N3 C15 H15A . . 109.5 no
N3 C15 H15B . . 109.5 no
H15A C15 H15B . . 109.5 no
N3 C15 H15C . . 109.5 no
H15A C15 H15C . . 109.5 no
H15B C15 H15C . . 109.5 no
N3 C16 H16A . . 109.5 no
N3 C16 H16B . . 109.5 no
H16A C16 H16B . . 109.5 no
N3 C16 H16C . . 109.5 no
H16A C16 H16C . . 109.5 no
H16B C16 H16C . . 109.5 no

loop_
_geom_bond_atom_site_label_1
_geom_bond_atom_site_label_2
_geom_bond_site_symmetry_2
_geom_bond_distance
_geom_bond_publ_flag
Co1 O1 . 1.9135(15) no
Co1 O1 3_655 1.9135(15) no
Co1 N1 . 1.9784(16) no
Co1 N1 3_655 1.9784(16) no
O1 C13 . 1.315(2) no
O2 C14 . 1.224(3) no
N1 C7 . 1.339(2) no
N1 C1 . 1.389(2) no
N2 C7 . 1.360(2) no
N2 C6 . 1.383(2) no
N2 H2A . 0.8600 no
N3 C14 . 1.310(3) no
N3 C16 . 1.439(3) no
N3 C15 . 1.454(3) no
C1 C6 . 1.388(3) no
C1 C2 . 1.392(3) no
C2 C3 . 1.379(3) no
C2 H2 . 0.9300 no
C3 C4 . 1.394(3) no
C3 H3 . 0.9300 no
C4 C5 . 1.374(3) no
C4 H4 . 0.9300 no
C5 C6 . 1.394(3) no
C5 H5 . 0.9300 no
C7 C8 . 1.459(3) no
C8 C9 . 1.405(3) no
C8 C13 . 1.423(3) no
C9 C10 . 1.369(3) no
C9 H9 . 0.9300 no
C10 C11 . 1.379(3) no
C10 H10 . 0.9300 no
C11 C12 . 1.368(3) no
C11 H11 . 0.9300 no
C12 C13 . 1.413(3) no
C12 H12 . 0.9300 no
C14 H14 . 0.9300 no
C15 H15A . 0.9600 no
C15 H15B . 0.9600 no
C15 H15C . 0.9600 no
C16 H16A . 0.9600 no
C16 H16B . 0.9600 no
C16 H16C . 0.9600 no

loop_
_geom_hbond_atom_site_label_D
_geom_hbond_atom_site_label_H
_geom_hbond_atom_site_label_A
_geom_hbond_distance_DH
_geom_hbond_distance_HA
_geom_hbond_distance_DA
_geom_hbond_angle_DHA
N2 H2A O2 0.86 1.94 2.772(2) 163.5

loop_
_geom_torsion_atom_site_label_1
_geom_torsion_atom_site_label_2
_geom_torsion_atom_site_label_3
_geom_torsion_atom_site_label_4
_geom_torsion_site_symmetry_1
_geom_torsion
_geom_torsion_publ_flag
O1 Co1 O1 C13 3_655 117.1(2) no
N1 Co1 O1 C13 . -2.6(2) no
N1 Co1 O1 C13 3_655 -130.02(19) no
O1 Co1 N1 C7 . 0.38(17) no
O1 Co1 N1 C7 3_655 -135.71(16) no
N1 Co1 N1 C7 3_655 116.49(17) no
O1 Co1 N1 C1 . -179.71(17) no
O1 Co1 N1 C1 3_655 44.19(18) no
N1 Co1 N1 C1 3_655 -63.60(15) no
C7 N1 C1 C6 . -0.1(2) no
Co1 N1 C1 C6 . 179.93(14) no
C7 N1 C1 C2 . 179.2(2) no
Co1 N1 C1 C2 . -0.7(3) no
C6 C1 C2 C3 . 0.1(3) no
N1 C1 C2 C3 . -179.1(2) no
C1 C2 C3 C4 . 0.2(4) no
C2 C3 C4 C5 . -0.2(4) no
C3 C4 C5 C6 . -0.3(4) no
C7 N2 C6 C1 . 0.8(2) no
C7 N2 C6 C5 . -178.3(2) no
N1 C1 C6 N2 . -0.4(2) no
C2 C1 C6 N2 . -179.79(19) no
N1 C1 C6 C5 . 178.78(19) no
C2 C1 C6 C5 . -0.6(3) no
C4 C5 C6 N2 . 179.6(2) no
C4 C5 C6 C1 . 0.7(3) no
C1 N1 C7 N2 . 0.6(2) no
Co1 N1 C7 N2 . -179.44(13) no
C1 N1 C7 C8 . -178.17(18) no
Co1 N1 C7 C8 . 1.8(3) no
C6 N2 C7 N1 . -0.9(2) no
C6 N2 C7 C8 . 177.94(18) no
N1 C7 C8 C9 . 175.51(19) no
N2 C7 C8 C9 . -3.1(3) no
N1 C7 C8 C13 . -2.3(3) no
N2 C7 C8 C13 . 179.04(19) no
C13 C8 C9 C10 . -0.4(3) no
C7 C8 C9 C10 . -178.3(2) no
C8 C9 C10 C11 . -0.5(3) no
C9 C10 C11 C12 . 0.5(4) no
C10 C11 C12 C13 . 0.4(4) no
Co1 O1 C13 C12 . -176.47(16) no
Co1 O1 C13 C8 . 2.8(3) no
C11 C12 C13 O1 . 177.9(2) no
C11 C12 C13 C8 . -1.4(3) no
C9 C8 C13 O1 . -177.9(2) no
C7 C8 C13 O1 . -0.1(3) no
C9 C8 C13 C12 . 1.3(3) no
C7 C8 C13 C12 . 179.18(19) no
C16 N3 C14 O2 . 2.0(4) no
C15 N3 C14 O2 . 179.0(3) no
